data_7216893
loop_
_publ_author_name
'Al-Azmi, Amal'
'Booth, Brian L.'
'Carpenter, Robert A.'
'Carvalho, Alice'
'Marrelec, Elodie'
'Pritchard, Robin G.'
'Proen\~A&#x00A7;a, M. Fernanda J. R. P.'

_publ_section_title
;
 Facile synthesis of 6-cyano-9-substituted-9H-purines and their ring
 expansion to 8-(arylamino)-4-imino-3-methylpyrimidino[5,4-d]pyrimidines
;
_journal_issue 20
_journal_name_full 'Journal of the Chemical Society, Perkin Transactions 1'
_journal_page_first 2532
_journal_paper_doi 10.1039/b106539b
_journal_year 2001
_chemical_compound_source 'synthesis as described'
_chemical_formula_moiety 'C14 H14 N6 O1'
_chemical_formula_structural 'C14 H14 N6 O1'
_chemical_formula_sum 'C14 H14 N6 O'
_chemical_formula_weight 282.31
_chemical_name_systematic
;
?
;
_space_group_IT_number 61
_symmetry_cell_setting orthorhombic
_symmetry_Int_Tables_number 61
_symmetry_space_group_name_Hall '-P 2ac 2ab'
_symmetry_space_group_name_H-M 'P b c a'
_atom_sites_solution_hydrogens geom
_atom_sites_solution_primary direct
_atom_sites_solution_secondary difmap
_audit_conform_dict_location ftp://ftp.iucr.org/cifdics/cif_core.dic
_audit_conform_dict_name cif_core.dic
_audit_conform_dict_version 2.1
_audit_creation_date 2001-07-02T08:30:46-00:00
_audit_creation_method 'WinGX routine CIF_UPDATE'
_cell_angle_alpha 90
_cell_angle_beta 90
_cell_angle_gamma 90
_cell_formula_units_Z 8
_cell_length_a 30.542(9)
_cell_length_b 12.114(2)
_cell_length_c 7.3571(10)
_cell_measurement_reflns_used 25
_cell_measurement_temperature 293(2)
_cell_measurement_theta_max 24.1
_cell_measurement_theta_min 16.4
_cell_measurement_wavelength 1.54178
_cell_volume 2722.0(10)
_computing_molecular_graphics 'Ortep-3 for Windows (Farrugia, 1997)'
_computing_publication_material 'WinGX publication routines (Farrugia, 1999)'
_computing_structure_refinement 'SHELXL-97 (Sheldrick, 1997)'
_diffrn_ambient_temperature 293(2)
_diffrn_measured_fraction_theta_full 0.994
_diffrn_measured_fraction_theta_max 0.994
_diffrn_radiation_monochromator graphite
_diffrn_radiation_probe x-ray
_diffrn_radiation_type CuK\a
_diffrn_radiation_wavelength 1.54178
_diffrn_reflns_av_R_equivalents 0.1181
_diffrn_reflns_av_unetI/netI 0.1359
_diffrn_reflns_limit_h_max 35
_diffrn_reflns_limit_h_min 0
_diffrn_reflns_limit_k_max 14
_diffrn_reflns_limit_k_min -13
_diffrn_reflns_limit_l_max 8
_diffrn_reflns_limit_l_min -8
_diffrn_reflns_number 4659
_diffrn_reflns_theta_full 65.17
_diffrn_reflns_theta_max 65.17
_diffrn_reflns_theta_min 4.66
_exptl_absorpt_coefficient_mu 0.767
_exptl_absorpt_correction_T_max 0.9848
_exptl_absorpt_correction_T_min 0.7751
_exptl_crystal_colour yellow
_exptl_crystal_density_diffrn 1.378
_exptl_crystal_density_method 'not measured'
_exptl_crystal_description plate
_exptl_crystal_F_000 1184
_exptl_crystal_size_max 0.35
_exptl_crystal_size_mid 0.35
_exptl_crystal_size_min 0.02
_refine_diff_density_max 0.216
_refine_diff_density_min -0.209
_refine_diff_density_rms 0.053
_refine_ls_extinction_method none
_refine_ls_goodness_of_fit_ref 0.956
_refine_ls_hydrogen_treatment mixed
_refine_ls_matrix_type full
_refine_ls_number_parameters 235
_refine_ls_number_reflns 2317
_refine_ls_number_restraints 0
_refine_ls_restrained_S_all 0.956
_refine_ls_R_factor_all 0.1572
_refine_ls_R_factor_gt 0.0558
_refine_ls_shift/su_max 0.003
_refine_ls_shift/su_mean 0
_refine_ls_structure_factor_coef Fsqd
_refine_ls_weighting_details 'calc w=1/[\s^2^(Fo^2^)+(0.0665P)^2^+0.0000P] where P=(Fo^2^+2Fc^2^)/3'
_refine_ls_weighting_scheme calc
_refine_ls_wR_factor_gt 0.1258
_refine_ls_wR_factor_ref 0.1703
_reflns_number_gt 1019
_reflns_number_total 2317
_reflns_threshold_expression >2sigma(I)
_cod_data_source_file b106539b.txt
_cod_data_source_block t
_cod_depositor_comments
;

2018-03-13
Z value and formula fixed to values more according to usual
chemical conventions.                 miguel
;
_cod_original_formula_sum 'C28 H28 N12 O2'
_cod_original_formula_weight 564.62
_cod_original_formula_units_Z 4
_cod_original_cell_volume 2722.1(10)
_cod_database_code 7216893

loop_
_symmetry_equiv_pos_as_xyz
'x, y, z'
'-x+1/2, y+1/2, z'
'x, -y+1/2, z+1/2'
'-x+1/2, -y, z+1/2'
'-x, -y, -z'
'x-1/2, -y-1/2, -z'
'-x, y-1/2, -z-1/2'
'x-1/2, y, -z-1/2'

loop_
_atom_site_label
_atom_site_type_symbol
_atom_site_fract_x
_atom_site_fract_y
_atom_site_fract_z
_atom_site_U_iso_or_equiv
_atom_site_adp_type
_atom_site_occupancy
_atom_site_symmetry_multiplicity
_atom_site_calc_flag
_atom_site_refinement_flags
C2 C 0.47613(12) 0.4880(3) 0.2996(6) 0.0497(10) Uani 1 1 d .
C4 C 0.46891(12) 0.6653(3) 0.1515(5) 0.0463(9) Uani 1 1 d .
C4A C 0.51541(11) 0.6526(3) 0.1121(5) 0.0467(9) Uani 1 1 d .
C6 C 0.57746(13) 0.7184(3) -0.0112(7) 0.0577(12) Uani 1 1 d .
C8 C 0.58238(12) 0.5527(3) 0.1341(6) 0.0483(9) Uani 1 1 d .
C8A C 0.53729(11) 0.5600(3) 0.1735(5) 0.0450(10) Uani 1 1 d .
C9 C 0.40376(13) 0.5775(4) 0.2903(8) 0.0581(12) Uani 1 1 d .
C12 C 0.64980(11) 0.4355(3) 0.1879(6) 0.0525(10) Uani 1 1 d .
C13 C 0.68184(14) 0.4965(4) 0.0999(7) 0.0709(14) Uani 1 1 d .
C14 C 0.72501(14) 0.4626(4) 0.1043(8) 0.0746(14) Uani 1 1 d .
C15 C 0.73705(13) 0.3658(4) 0.1915(7) 0.0699(13) Uani 1 1 d .
C16 C 0.70491(15) 0.3056(5) 0.2778(8) 0.0728(14) Uani 1 1 d .
C17 C 0.66220(13) 0.3387(3) 0.2768(7) 0.0606(12) Uani 1 1 d .
C19 C 0.81067(17) 0.3730(6) 0.1013(11) 0.140(3) Uani 1 1 d .
H19A H 0.8015 0.3788 -0.0231 0.211 Uiso 1 1 calc R
H19B H 0.8368 0.329 0.1082 0.211 Uiso 1 1 calc R
H19C H 0.8165 0.4453 0.1486 0.211 Uiso 1 1 calc R
O18 O 0.77843(10) 0.3245(4) 0.2008(6) 0.1095(14) Uani 1 1 d .
N1 N 0.51698(10) 0.4754(2) 0.2686(4) 0.0510(8) Uani 1 1 d .
N3 N 0.45046(9) 0.5744(2) 0.2442(4) 0.0489(8) Uani 1 1 d .
N5 N 0.53564(10) 0.7354(3) 0.0176(5) 0.0533(9) Uani 1 1 d .
N7 N 0.60325(10) 0.6328(3) 0.0425(5) 0.0561(9) Uani 1 1 d .
N10 N 0.44397(10) 0.7466(3) 0.1095(5) 0.0575(9) Uani 1 1 d .
N11 N 0.60486(10) 0.4632(3) 0.1944(5) 0.0539(9) Uani 1 1 d .
H2 H 0.4572(15) 0.432(4) 0.354(7) 0.092(16) Uiso 1 1 d .
H6 H 0.5915(13) 0.784(3) -0.076(6) 0.071(13) Uiso 1 1 d .
H9A H 0.3848(16) 0.574(5) 0.175(8) 0.109(18) Uiso 1 1 d .
H9B H 0.3945(15) 0.508(4) 0.357(6) 0.091(15) Uiso 1 1 d .
H9C H 0.3948(16) 0.640(5) 0.364(8) 0.12(2) Uiso 1 1 d .
H10 H 0.4653(13) 0.795(3) 0.049(6) 0.065(13) Uiso 1 1 d .
H11 H 0.5892(11) 0.422(3) 0.246(5) 0.043(12) Uiso 1 1 d .
H13 H 0.6725(15) 0.563(5) 0.047(7) 0.099(19) Uiso 1 1 d .
H14 H 0.749(2) 0.504(5) 0.036(8) 0.13(2) Uiso 1 1 d .
H16 H 0.7141(18) 0.242(5) 0.335(9) 0.13(2) Uiso 1 1 d .
H17 H 0.6359(11) 0.298(3) 0.338(5) 0.054(11) Uiso 1 1 d .

loop_
_atom_site_aniso_label
_atom_site_aniso_U_11
_atom_site_aniso_U_22
_atom_site_aniso_U_33
_atom_site_aniso_U_23
_atom_site_aniso_U_13
_atom_site_aniso_U_12
C2 0.051(2) 0.041(2) 0.056(3) -0.001(2) 0.0007(19) -0.0021(18)
C4 0.057(2) 0.041(2) 0.041(2) -0.0014(19) -0.0027(18) -0.0017(18)
C4A 0.052(2) 0.045(2) 0.043(2) -0.006(2) 0.0022(18) 0.0010(17)
C6 0.060(3) 0.051(3) 0.062(3) 0.003(2) 0.004(2) -0.003(2)
C8 0.054(2) 0.043(2) 0.048(2) 0.000(2) -0.0027(18) 0.0010(18)
C8A 0.049(2) 0.039(2) 0.047(2) -0.0054(19) -0.0018(17) 0.0007(16)
C9 0.053(2) 0.058(3) 0.063(3) -0.001(3) 0.008(2) 0.000(2)
C12 0.050(2) 0.059(2) 0.049(2) -0.002(2) -0.0026(19) 0.0029(18)
C13 0.050(2) 0.077(3) 0.085(4) 0.016(3) 0.003(2) 0.004(2)
C14 0.054(2) 0.088(3) 0.082(4) 0.014(3) 0.008(2) -0.002(2)
C15 0.049(2) 0.085(3) 0.075(3) 0.001(3) 0.000(2) 0.010(2)
C16 0.065(3) 0.075(3) 0.079(4) 0.011(3) -0.003(3) 0.012(3)
C17 0.054(2) 0.057(3) 0.071(3) 0.004(3) 0.001(2) 0.006(2)
C19 0.061(3) 0.182(7) 0.177(8) 0.014(6) 0.006(4) 0.020(4)
O18 0.0534(18) 0.147(3) 0.128(4) 0.025(3) 0.013(2) 0.016(2)
N1 0.0558(17) 0.0421(19) 0.055(2) 0.0042(18) -0.0011(16) -0.0046(14)
N3 0.0500(17) 0.0422(17) 0.054(2) 0.0006(17) 0.0033(15) 0.0005(14)
N5 0.059(2) 0.0409(18) 0.060(2) 0.0090(18) 0.0055(16) -0.0044(16)
N7 0.055(2) 0.0498(18) 0.063(2) 0.0011(19) 0.0087(17) -0.0048(16)
N10 0.0578(19) 0.0482(17) 0.067(2) 0.008(2) 0.0021(18) 0.0099(18)
N11 0.0479(18) 0.050(2) 0.064(2) 0.0070(19) 0.0086(17) -0.0012(16)

loop_
_atom_type_symbol
_atom_type_description
_atom_type_scat_dispersion_real
_atom_type_scat_dispersion_imag
_atom_type_scat_source
C C 0.0181 0.0091 'International Tables Vol C Tables 4.2.6.8 and 6.1.1.4'
H H 0 0 'International Tables Vol C Tables 4.2.6.8 and 6.1.1.4'
O O 0.0492 0.0322 'International Tables Vol C Tables 4.2.6.8 and 6.1.1.4'
N N 0.0311 0.018 'International Tables Vol C Tables 4.2.6.8 and 6.1.1.4'

loop_
_geom_angle_atom_site_label_1
_geom_angle_atom_site_label_2
_geom_angle_atom_site_label_3
_geom_angle
N1 C2 N3 126.7(4)
N10 C4 N3 118.6(3)
N10 C4 C4A 127.7(4)
N3 C4 C4A 113.7(3)
N5 C4A C8A 122.9(3)
N5 C4A C4 117.7(3)
C8A C4A C4 119.4(3)
N5 C6 N7 129.5(4)
N7 C8 N11 120.1(3)
N7 C8 C8A 121.4(4)
N11 C8 C8A 118.5(4)
C4A C8A N1 123.3(3)
C4A C8A C8 117.1(3)
N1 C8A C8 119.6(3)
C13 C12 C17 118.3(4)
C13 C12 N11 125.1(4)
C17 C12 N11 116.6(4)
C14 C13 C12 120.3(5)
C13 C14 C15 121.0(5)
O18 C15 C16 116.4(5)
O18 C15 C14 125.5(4)
C16 C15 C14 118.2(4)
C17 C16 C15 121.5(5)
C16 C17 C12 120.6(4)
C19 O18 C15 119.1(5)
C2 N1 C8A 116.0(3)
C2 N3 C4 120.8(3)
C2 N3 C9 120.5(3)
C4 N3 C9 118.6(3)
C6 N5 C4A 114.0(3)
C8 N7 C6 115.0(3)
C8 N11 C12 132.0(4)

loop_
_geom_bond_atom_site_label_1
_geom_bond_atom_site_label_2
_geom_bond_distance
C2 N1 1.277(5)
C2 N3 1.370(5)
C4 N10 1.283(4)
C4 N3 1.413(5)
C4 C4A 1.458(5)
C4A N5 1.367(5)
C4A C8A 1.382(5)
C6 N5 1.311(5)
C6 N7 1.361(5)
C8 N7 1.343(5)
C8 N11 1.357(5)
C8 C8A 1.410(5)
C8A N1 1.388(5)
C9 N3 1.466(5)
C12 C13 1.386(6)
C12 C17 1.396(6)
C12 N11 1.414(5)
C13 C14 1.381(6)
C14 C15 1.387(6)
C15 O18 1.361(5)
C15 C16 1.378(7)
C16 C17 1.365(6)
C19 O18 1.360(7)
